data_7157972
loop_
_publ_author_name
'Emmaniel Raju, Chittala'
'Kadiyala, Veerabhushanam'
'Sreenivasulu, Gottam'
'Kumar, Perla Bharath'
'Sridhar, Balasubramanian'
'Karunakar, Galla V.'

_publ_section_title
;
 Gold-catalyzed synthesis of 1<i>H</i>-isochromene-4-carbaldehydes
 <i>via</i> oxidative cascade cyclization.
;
_journal_issue 16
_journal_name_full 'Organic &amp; biomolecular chemistry'
_journal_page_first 3634
_journal_page_last 3643
_journal_paper_doi 10.1039/d1ob00066g
_journal_volume 19
_journal_year 2021
_chemical_formula_moiety 'C34 H26 O2'
_chemical_formula_sum 'C34 H26 O2'
_chemical_formula_weight 466.55
_space_group_crystal_system monoclinic
_space_group_IT_number 14
_space_group_name_Hall '-P 2ybc'
_space_group_name_H-M_alt 'P 1 21/c 1'
_atom_sites_solution_hydrogens geom
_audit_creation_method SHELXL-2018/3
_audit_update_record
;
2020-11-03 deposited with the CCDC.	2021-03-09 downloaded from the CCDC.
;
_cell_angle_alpha 90
_cell_angle_beta 101.59(3)
_cell_angle_gamma 90
_cell_formula_units_Z 4
_cell_length_a 12.1135(2)
_cell_length_b 20.9493(4)
_cell_length_c 10.1143(2)
_cell_measurement_reflns_used 9967
_cell_measurement_temperature 294(2)
_cell_measurement_theta_max 28.79
_cell_measurement_theta_min 2.27
_cell_volume 2514.4(3)
_computing_cell_refinement '<i>SAINT</i> (Bruker, 2016)'
_computing_data_collection '<i>APEX3</i> (Bruker, 2016)'
_computing_data_reduction 'Bruker SAINT'
_computing_molecular_graphics 'Bruker SHELXTL'
_computing_publication_material 'Bruker SHELXTL'
_computing_structure_refinement '<i>SHELXL2014</i> (Sheldrick, 2015b)'
_computing_structure_solution '<i>SHELXT</i> (Sheldrick, 2015a)'
_diffrn_ambient_temperature 294(2)
_diffrn_measured_fraction_theta_full 0.999
_diffrn_measured_fraction_theta_max 0.999
_diffrn_measurement_device_type 'Bruker D8 QUEST PHOTON-100'
_diffrn_measurement_method '\w and \f'
_diffrn_radiation_type MoK\a
_diffrn_radiation_wavelength 0.71073
_diffrn_reflns_av_R_equivalents 0.0721
_diffrn_reflns_av_unetI/netI 0.0514
_diffrn_reflns_Laue_measured_fraction_full 0.999
_diffrn_reflns_Laue_measured_fraction_max 0.999
_diffrn_reflns_limit_h_max 14
_diffrn_reflns_limit_h_min -15
_diffrn_reflns_limit_k_max 26
_diffrn_reflns_limit_k_min -26
_diffrn_reflns_limit_l_max 12
_diffrn_reflns_limit_l_min -11
_diffrn_reflns_number 30236
_diffrn_reflns_point_group_measured_fraction_full 0.999
_diffrn_reflns_point_group_measured_fraction_max 0.999
_diffrn_reflns_theta_full 25.242
_diffrn_reflns_theta_max 26.249
_diffrn_reflns_theta_min 2.274
_exptl_absorpt_coefficient_mu 0.075
_exptl_absorpt_correction_T_max 0.7461
_exptl_absorpt_correction_T_min 0.5237
_exptl_absorpt_correction_type multi-scan
_exptl_absorpt_process_details 'SADABS, Bruker, 2016'
_exptl_crystal_colour colorless
_exptl_crystal_density_diffrn 1.232
_exptl_crystal_description block
_exptl_crystal_F_000 984
_exptl_crystal_size_max 0.320
_exptl_crystal_size_mid 0.280
_exptl_crystal_size_min 0.170
_refine_diff_density_max 0.423
_refine_diff_density_min -0.342
_refine_diff_density_rms 0.047
_refine_ls_extinction_method none
_refine_ls_goodness_of_fit_ref 1.027
_refine_ls_hydrogen_treatment constr
_refine_ls_matrix_type full
_refine_ls_number_parameters 327
_refine_ls_number_reflns 5070
_refine_ls_number_restraints 1
_refine_ls_restrained_S_all 1.037
_refine_ls_R_factor_all 0.1050
_refine_ls_R_factor_gt 0.0662
_refine_ls_shift/su_max 0.000
_refine_ls_shift/su_mean 0.000
_refine_ls_structure_factor_coef Fsqd
_refine_ls_weighting_details 'w=1/[\s^2^(Fo^2^)+(0.0860P)^2^+1.1702P] where P=(Fo^2^+2Fc^2^)/3'
_refine_ls_weighting_scheme calc
_refine_ls_wR_factor_gt 0.1680
_refine_ls_wR_factor_ref 0.1967
_reflns_Friedel_coverage 0.000
_reflns_number_gt 3285
_reflns_number_total 5070
_reflns_threshold_expression 'I > 2\s(I)'
_cod_data_source_file d1ob00066g2.cif
_cod_data_source_block KA990_0m
_cod_depositor_comments 'Adding full bibliography for 7157972.cif.'
_cod_original_cell_volume 2514.3(2)
_cod_original_sg_symbol_H-M 'P 21/c'
_cod_database_code 7157972
_shelx_shelxl_version_number 2018/3
_shelx_space_group_comment
;
The symmetry employed for this shelxl refinement is uniquely defined
by the following loop, which should always be used as a source of
symmetry information in preference to the above space-group names.
They are only intended as comments.
;
_shelx_estimated_absorpt_t_min 0.976
_shelx_estimated_absorpt_t_max 0.987

loop_
_space_group_symop_operation_xyz
'x, y, z'
'-x, y+1/2, -z+1/2'
'-x, -y, -z'
'x, -y-1/2, z-1/2'

loop_
_atom_site_label
_atom_site_type_symbol
_atom_site_fract_x
_atom_site_fract_y
_atom_site_fract_z
_atom_site_U_iso_or_equiv
_atom_site_adp_type
_atom_site_occupancy
_atom_site_site_symmetry_order
_atom_site_calc_flag
_atom_site_refinement_flags_posn
_atom_site_refinement_flags_adp
_atom_site_refinement_flags_occupancy
_atom_site_disorder_assembly
_atom_site_disorder_group
C1 C 0.0039(3) 0.6189(2) 0.5767(4) 0.1062(13) Uani 1 1 d . . . . .
H1A H -0.002722 0.659025 0.620345 0.159 Uiso 1 1 calc R U . . .
H1B H -0.047901 0.588801 0.601892 0.159 Uiso 1 1 calc R U . . .
H1C H -0.013110 0.624752 0.480602 0.159 Uiso 1 1 calc R U . . .
C2 C 0.1222(3) 0.59416(15) 0.6194(3) 0.0690(8) Uani 1 1 d . . . . .
C3 C 0.1437(2) 0.52953(14) 0.6377(3) 0.0730(8) Uani 1 1 d . . . . .
H3 H 0.083675 0.500976 0.622560 0.088 Uiso 1 1 calc R U . . .
C4 C 0.2516(2) 0.50646(13) 0.6776(3) 0.0655(7) Uani 1 1 d . . . . .
H4 H 0.263604 0.462771 0.688611 0.079 Uiso 1 1 calc R U . . .
C5 C 0.3418(2) 0.54777(11) 0.7013(2) 0.0521(6) Uani 1 1 d . . . . .
C6 C 0.3213(2) 0.61306(12) 0.6827(3) 0.0594(7) Uani 1 1 d . . . . .
H6 H 0.381006 0.641778 0.698156 0.071 Uiso 1 1 calc R U . . .
C7 C 0.2127(3) 0.63492(13) 0.6416(3) 0.0682(8) Uani 1 1 d . . . . .
H7 H 0.200264 0.678479 0.628531 0.082 Uiso 1 1 calc R U . . .
C8 C 0.4580(2) 0.52396(10) 0.7425(2) 0.0503(6) Uani 1 1 d . . . . .
C9 C 0.57931(19) 0.44404(10) 0.6829(2) 0.0465(6) Uani 1 1 d . . . . .
C10 C 0.6748(2) 0.47882(11) 0.7599(3) 0.0511(6) Uani 1 1 d . . . . .
C11 C 0.6540(2) 0.52412(11) 0.8542(3) 0.0548(6) Uani 1 1 d . . . . .
C12 C 0.5369(2) 0.54311(11) 0.8489(3) 0.0550(6) Uani 1 1 d . . . . .
C13 C 0.7839(2) 0.46912(13) 0.7392(3) 0.0629(7) Uani 1 1 d . . . . .
H13 H 0.796201 0.442260 0.670401 0.075 Uiso 1 1 calc R U . . .
C14 C 0.8732(3) 0.49919(16) 0.8203(4) 0.0814(10) Uani 1 1 d . . . . .
H14 H 0.946171 0.492418 0.807363 0.098 Uiso 1 1 calc R U . . .
C15 C 0.8542(3) 0.53943(16) 0.9210(4) 0.0895(11) Uani 1 1 d . . . . .
H15 H 0.915320 0.557970 0.978708 0.107 Uiso 1 1 calc R U . . .
C16 C 0.7465(3) 0.55284(14) 0.9382(3) 0.0757(9) Uani 1 1 d . . . . .
H16 H 0.735391 0.580939 1.005465 0.091 Uiso 1 1 calc R U . . .
C17 C 0.4997(3) 0.58154(13) 0.9518(3) 0.0749(9) Uani 1 1 d . . . . .
H17 H 0.423607 0.592072 0.936152 0.090 Uiso 1 1 calc R U . . .
C18 C 0.4821(2) 0.35868(11) 0.5258(2) 0.0486(6) Uani 1 1 d . . . . .
C19 C 0.3814(2) 0.38359(12) 0.4549(3) 0.0572(6) Uani 1 1 d . . . . .
H19 H 0.357058 0.423706 0.476216 0.069 Uiso 1 1 calc R U . . .
C20 C 0.3177(3) 0.34799(14) 0.3524(3) 0.0690(8) Uani 1 1 d . . . . .
H20 H 0.249368 0.364605 0.306923 0.083 Uiso 1 1 calc R U . . .
C21 C 0.3510(3) 0.28830(14) 0.3137(3) 0.0755(8) Uani 1 1 d . . . . .
C22 C 0.4511(3) 0.26320(14) 0.3849(3) 0.0727(8) Uani 1 1 d . . . . .
H22 H 0.475328 0.223330 0.361942 0.087 Uiso 1 1 calc R U . . .
C23 C 0.5153(2) 0.29726(12) 0.4903(3) 0.0555(6) Uani 1 1 d . . . . .
C24 C 0.2800(4) 0.2538(2) 0.1914(5) 0.1203(15) Uani 1 1 d D . . . .
H24A H 0.216297 0.280376 0.152287 0.144 Uiso 1 1 calc R U . . .
H24B H 0.325379 0.247508 0.123535 0.144 Uiso 1 1 calc R U . . .
C25 C 0.2392(5) 0.1924(3) 0.2273(6) 0.175(3) Uani 1 1 d D . . . .
H25A H 0.301826 0.166374 0.268833 0.263 Uiso 1 1 calc R U . . .
H25B H 0.198951 0.171569 0.147428 0.263 Uiso 1 1 calc R U . . .
H25C H 0.189665 0.198593 0.289318 0.263 Uiso 1 1 calc R U . . .
C26 C 0.6220(2) 0.28255(11) 0.5780(3) 0.0582(7) Uani 1 1 d . . . . .
H26 H 0.660551 0.244216 0.577267 0.070 Uiso 1 1 calc R U . . .
C27 C 0.6580(2) 0.33205(11) 0.6613(2) 0.0493(6) Uani 1 1 d . . . . .
C29 C 0.7566(2) 0.32904(11) 0.7726(3) 0.0519(6) Uani 1 1 d . . . . .
C28 C 0.5733(2) 0.38396(10) 0.6311(2) 0.0459(5) Uani 1 1 d . . . . .
C31 C 0.9504(3) 0.30183(17) 0.8558(5) 0.0932(11) Uani 1 1 d . . . . .
H31 H 1.018549 0.286241 0.840312 0.112 Uiso 1 1 calc R U . . .
C30 C 0.8588(2) 0.30591(14) 0.7510(3) 0.0714(8) Uani 1 1 d . . . . .
H30 H 0.865383 0.293049 0.664905 0.086 Uiso 1 1 calc R U . . .
C32 C 0.9415(3) 0.32068(18) 0.9829(5) 0.0975(12) Uani 1 1 d . . . . .
H32 H 1.003912 0.318416 1.053343 0.117 Uiso 1 1 calc R U . . .
C33 C 0.8408(3) 0.34287(16) 1.0064(3) 0.0846(10) Uani 1 1 d . . . . .
H33 H 0.834616 0.355300 1.092853 0.102 Uiso 1 1 calc R U . . .
C34 C 0.7496(3) 0.34669(13) 0.9027(3) 0.0620(7) Uani 1 1 d . . . . .
H34 H 0.681369 0.361429 0.919658 0.074 Uiso 1 1 calc R U . . .
O1 O 0.47904(13) 0.47865(7) 0.65491(16) 0.0528(4) Uani 1 1 d . . . . .
O2 O 0.5573(2) 0.60111(11) 1.0550(2) 0.1016(8) Uani 1 1 d . . . . .

loop_
_atom_site_aniso_label
_atom_site_aniso_U_11
_atom_site_aniso_U_22
_atom_site_aniso_U_33
_atom_site_aniso_U_23
_atom_site_aniso_U_13
_atom_site_aniso_U_12
C1 0.082(2) 0.097(3) 0.133(3) -0.003(2) 0.006(2) 0.028(2)
C2 0.0714(19) 0.0663(19) 0.0707(18) -0.0028(14) 0.0174(15) 0.0165(15)
C3 0.0672(19) 0.0600(18) 0.093(2) -0.0072(15) 0.0184(16) 0.0013(14)
C4 0.0743(19) 0.0403(14) 0.086(2) -0.0024(13) 0.0256(15) 0.0046(12)
C5 0.0634(15) 0.0407(13) 0.0582(14) 0.0030(11) 0.0264(12) 0.0107(11)
C6 0.0727(18) 0.0410(13) 0.0712(17) 0.0050(12) 0.0304(14) 0.0072(12)
C7 0.086(2) 0.0476(15) 0.0774(19) 0.0074(13) 0.0313(16) 0.0217(15)
C8 0.0683(16) 0.0320(11) 0.0560(14) 0.0009(10) 0.0255(12) 0.0049(11)
C9 0.0535(14) 0.0394(12) 0.0505(13) 0.0054(10) 0.0198(11) 0.0077(10)
C10 0.0592(15) 0.0351(12) 0.0612(15) 0.0113(11) 0.0172(12) 0.0034(10)
C11 0.0735(17) 0.0338(12) 0.0550(14) 0.0073(11) 0.0075(12) -0.0027(11)
C12 0.0769(18) 0.0328(12) 0.0582(15) 0.0023(10) 0.0204(13) 0.0047(11)
C13 0.0608(17) 0.0497(15) 0.0801(18) 0.0200(13) 0.0192(14) 0.0022(12)
C14 0.0623(19) 0.069(2) 0.110(3) 0.030(2) 0.0109(18) -0.0035(15)
C15 0.087(3) 0.063(2) 0.104(3) 0.0154(19) -0.015(2) -0.0184(18)
C16 0.093(2) 0.0530(17) 0.074(2) 0.0042(14) -0.0010(17) -0.0050(16)
C17 0.120(3) 0.0454(15) 0.0625(18) -0.0033(13) 0.0265(18) 0.0103(16)
C18 0.0611(15) 0.0379(12) 0.0507(13) 0.0022(10) 0.0207(12) 0.0024(10)
C19 0.0667(16) 0.0466(14) 0.0593(15) 0.0050(12) 0.0154(13) 0.0073(12)
C20 0.0698(18) 0.0668(18) 0.0664(18) 0.0040(14) 0.0041(14) 0.0029(14)
C21 0.086(2) 0.0589(17) 0.0764(19) -0.0097(15) 0.0026(17) -0.0010(15)
C22 0.088(2) 0.0480(15) 0.080(2) -0.0144(14) 0.0134(17) 0.0022(15)
C23 0.0655(16) 0.0420(13) 0.0613(15) -0.0017(11) 0.0184(13) 0.0052(11)
C24 0.119(3) 0.086(3) 0.145(4) -0.037(3) -0.002(3) -0.004(2)
C25 0.153(5) 0.207(7) 0.155(5) -0.035(5) 0.004(4) -0.079(5)
C26 0.0691(17) 0.0387(13) 0.0704(16) -0.0035(12) 0.0226(14) 0.0125(11)
C27 0.0586(15) 0.0390(12) 0.0548(14) 0.0038(10) 0.0222(12) 0.0079(10)
C29 0.0589(15) 0.0369(12) 0.0637(15) 0.0098(11) 0.0217(12) 0.0047(10)
C28 0.0557(14) 0.0370(12) 0.0498(13) 0.0020(10) 0.0223(11) 0.0058(10)
C31 0.057(2) 0.080(2) 0.140(4) 0.026(2) 0.014(2) 0.0078(16)
C30 0.0674(19) 0.0592(17) 0.091(2) 0.0096(15) 0.0250(17) 0.0131(14)
C32 0.086(3) 0.088(3) 0.105(3) 0.034(2) -0.014(2) -0.022(2)
C33 0.105(3) 0.078(2) 0.067(2) 0.0155(16) 0.007(2) -0.0171(19)
C34 0.0778(19) 0.0542(15) 0.0567(16) 0.0112(12) 0.0200(14) -0.0005(13)
O1 0.0586(10) 0.0409(9) 0.0611(10) -0.0059(7) 0.0174(8) 0.0124(7)
O2 0.160(2) 0.0725(15) 0.0732(15) -0.0212(12) 0.0265(15) 0.0004(15)

loop_
_atom_type_symbol
_atom_type_description
_atom_type_scat_dispersion_real
_atom_type_scat_dispersion_imag
_atom_type_scat_source
C C 0.0033 0.0016 'International Tables Vol C Tables 4.2.6.8 and 6.1.1.4'
H H 0.0000 0.0000 'International Tables Vol C Tables 4.2.6.8 and 6.1.1.4'
O O 0.0106 0.0060 'International Tables Vol C Tables 4.2.6.8 and 6.1.1.4'

loop_
_geom_angle_atom_site_label_1
_geom_angle_atom_site_label_2
_geom_angle_atom_site_label_3
_geom_angle
_geom_angle_site_symmetry_1
_geom_angle_site_symmetry_3
_geom_angle_publ_flag
C2 C1 H1A 109.5 . . ?
C2 C1 H1B 109.5 . . ?
H1A C1 H1B 109.5 . . ?
C2 C1 H1C 109.5 . . ?
H1A C1 H1C 109.5 . . ?
H1B C1 H1C 109.5 . . ?
C7 C2 C3 117.7(3) . . ?
C7 C2 C1 121.1(3) . . ?
C3 C2 C1 121.3(3) . . ?
C4 C3 C2 121.7(3) . . ?
C4 C3 H3 119.2 . . ?
C2 C3 H3 119.2 . . ?
C3 C4 C5 120.3(2) . . ?
C3 C4 H4 119.9 . . ?
C5 C4 H4 119.9 . . ?
C4 C5 C6 118.6(2) . . ?
C4 C5 C8 121.1(2) . . ?
C6 C5 C8 120.3(2) . . ?
C7 C6 C5 120.0(3) . . ?
C7 C6 H6 120.0 . . ?
C5 C6 H6 120.0 . . ?
C2 C7 C6 121.8(3) . . ?
C2 C7 H7 119.1 . . ?
C6 C7 H7 119.1 . . ?
C12 C8 O1 122.2(2) . . ?
C12 C8 C5 127.5(2) . . ?
O1 C8 C5 110.3(2) . . ?
C28 C9 O1 115.2(2) . . ?
C28 C9 C10 130.2(2) . . ?
O1 C9 C10 114.53(19) . . ?
C13 C10 C11 120.4(2) . . ?
C13 C10 C9 121.5(2) . . ?
C11 C10 C9 118.1(2) . . ?
C16 C11 C10 118.2(3) . . ?
C16 C11 C12 123.9(3) . . ?
C10 C11 C12 117.6(2) . . ?
C8 C12 C17 117.6(3) . . ?
C8 C12 C11 118.3(2) . . ?
C17 C12 C11 124.1(3) . . ?
C14 C13 C10 120.0(3) . . ?
C14 C13 H13 120.0 . . ?
C10 C13 H13 120.0 . . ?
C13 C14 C15 119.6(3) . . ?
C13 C14 H14 120.2 . . ?
C15 C14 H14 120.2 . . ?
C14 C15 C16 121.4(3) . . ?
C14 C15 H15 119.3 . . ?
C16 C15 H15 119.3 . . ?
C15 C16 C11 119.9(3) . . ?
C15 C16 H16 120.0 . . ?
C11 C16 H16 120.0 . . ?
O2 C17 C12 126.8(3) . . ?
O2 C17 H17 116.6 . . ?
C12 C17 H17 116.6 . . ?
C19 C18 C23 118.5(2) . . ?
C19 C18 C28 133.9(2) . . ?
C23 C18 C28 107.5(2) . . ?
C20 C19 C18 119.1(2) . . ?
C20 C19 H19 120.5 . . ?
C18 C19 H19 120.5 . . ?
C19 C20 C21 123.1(3) . . ?
C19 C20 H20 118.5 . . ?
C21 C20 H20 118.5 . . ?
C22 C21 C20 117.9(3) . . ?
C22 C21 C24 122.0(3) . . ?
C20 C21 C24 120.1(3) . . ?
C21 C22 C23 120.2(3) . . ?
C21 C22 H22 119.9 . . ?
C23 C22 H22 119.9 . . ?
C22 C23 C18 121.3(2) . . ?
C22 C23 C26 131.1(2) . . ?
C18 C23 C26 107.6(2) . . ?
C25 C24 C21 112.3(4) . . ?
C25 C24 H24A 109.1 . . ?
C21 C24 H24A 109.1 . . ?
C25 C24 H24B 109.1 . . ?
C21 C24 H24B 109.1 . . ?
H24A C24 H24B 107.9 . . ?
C24 C25 H25A 109.5 . . ?
C24 C25 H25B 109.5 . . ?
H25A C25 H25B 109.5 . . ?
C24 C25 H25C 109.5 . . ?
H25A C25 H25C 109.5 . . ?
H25B C25 H25C 109.5 . . ?
C27 C26 C23 110.9(2) . . ?
C27 C26 H26 124.6 . . ?
C23 C26 H26 124.6 . . ?
C26 C27 C29 123.8(2) . . ?
C26 C27 C28 108.1(2) . . ?
C29 C27 C28 127.7(2) . . ?
C34 C29 C30 118.0(3) . . ?
C34 C29 C27 121.4(2) . . ?
C30 C29 C27 120.6(2) . . ?
C9 C28 C18 125.9(2) . . ?
C9 C28 C27 128.1(2) . . ?
C18 C28 C27 105.84(19) . . ?
C32 C31 C30 120.2(3) . . ?
C32 C31 H31 119.9 . . ?
C30 C31 H31 119.9 . . ?
C31 C30 C29 120.5(3) . . ?
C31 C30 H30 119.7 . . ?
C29 C30 H30 119.7 . . ?
C31 C32 C33 120.1(3) . . ?
C31 C32 H32 120.0 . . ?
C33 C32 H32 120.0 . . ?
C34 C33 C32 119.9(3) . . ?
C34 C33 H33 120.1 . . ?
C32 C33 H33 120.1 . . ?
C33 C34 C29 121.3(3) . . ?
C33 C34 H34 119.3 . . ?
C29 C34 H34 119.3 . . ?
C8 O1 C9 120.12(19) . . ?

loop_
_geom_bond_atom_site_label_1
_geom_bond_atom_site_label_2
_geom_bond_distance
_geom_bond_site_symmetry_2
_geom_bond_publ_flag
C1 C2 1.503(4) . ?
C1 H1A 0.9600 . ?
C1 H1B 0.9600 . ?
C1 H1C 0.9600 . ?
C2 C7 1.372(4) . ?
C2 C3 1.384(4) . ?
C3 C4 1.376(4) . ?
C3 H3 0.9300 . ?
C4 C5 1.377(4) . ?
C4 H4 0.9300 . ?
C5 C6 1.396(3) . ?
C5 C8 1.472(3) . ?
C6 C7 1.376(4) . ?
C6 H6 0.9300 . ?
C7 H7 0.9300 . ?
C8 C12 1.349(4) . ?
C8 O1 1.357(3) . ?
C9 C28 1.359(3) . ?
C9 O1 1.394(3) . ?
C9 C10 1.454(3) . ?
C10 C13 1.394(4) . ?
C10 C11 1.404(3) . ?
C11 C16 1.399(4) . ?
C11 C12 1.464(4) . ?
C12 C17 1.456(4) . ?
C13 C14 1.373(4) . ?
C13 H13 0.9300 . ?
C14 C15 1.376(5) . ?
C14 H14 0.9300 . ?
C15 C16 1.380(5) . ?
C15 H15 0.9300 . ?
C16 H16 0.9300 . ?
C17 O2 1.205(4) . ?
C17 H17 0.9300 . ?
C18 C19 1.387(3) . ?
C18 C23 1.416(3) . ?
C18 C28 1.471(3) . ?
C19 C20 1.380(4) . ?
C19 H19 0.9300 . ?
C20 C21 1.394(4) . ?
C20 H20 0.9300 . ?
C21 C22 1.383(4) . ?
C21 C24 1.538(5) . ?
C22 C23 1.384(4) . ?
C22 H22 0.9300 . ?
C23 C26 1.446(4) . ?
C24 C25 1.450(6) . ?
C24 H24A 0.9700 . ?
C24 H24B 0.9700 . ?
C25 H25A 0.9600 . ?
C25 H25B 0.9600 . ?
C25 H25C 0.9600 . ?
C26 C27 1.352(3) . ?
C26 H26 0.9300 . ?
C27 C29 1.468(4) . ?
C27 C28 1.485(3) . ?
C29 C34 1.386(4) . ?
C29 C30 1.387(4) . ?
C31 C32 1.370(6) . ?
C31 C30 1.374(5) . ?
C31 H31 0.9300 . ?
C30 H30 0.9300 . ?
C32 C33 1.370(5) . ?
C32 H32 0.9300 . ?
C33 C34 1.364(4) . ?
C33 H33 0.9300 . ?
C34 H34 0.9300 . ?

loop_
_geom_torsion_atom_site_label_1
_geom_torsion_atom_site_label_2
_geom_torsion_atom_site_label_3
_geom_torsion_atom_site_label_4
_geom_torsion
_geom_torsion_site_symmetry_1
_geom_torsion_site_symmetry_2
_geom_torsion_site_symmetry_3
_geom_torsion_site_symmetry_4
_geom_torsion_publ_flag
C7 C2 C3 C4 0.4(5) . . . . ?
C1 C2 C3 C4 -179.5(3) . . . . ?
C2 C3 C4 C5 0.4(5) . . . . ?
C3 C4 C5 C6 -0.6(4) . . . . ?
C3 C4 C5 C8 -179.2(3) . . . . ?
C4 C5 C6 C7 0.0(4) . . . . ?
C8 C5 C6 C7 178.7(2) . . . . ?
C3 C2 C7 C6 -1.0(4) . . . . ?
C1 C2 C7 C6 179.0(3) . . . . ?
C5 C6 C7 C2 0.8(4) . . . . ?
C4 C5 C8 C12 -128.4(3) . . . . ?
C6 C5 C8 C12 53.0(4) . . . . ?
C4 C5 C8 O1 52.8(3) . . . . ?
C6 C5 C8 O1 -125.8(2) . . . . ?
C28 C9 C10 C13 32.1(4) . . . . ?
O1 C9 C10 C13 -145.9(2) . . . . ?
C28 C9 C10 C11 -149.5(2) . . . . ?
O1 C9 C10 C11 32.5(3) . . . . ?
C13 C10 C11 C16 -8.1(3) . . . . ?
C9 C10 C11 C16 173.5(2) . . . . ?
C13 C10 C11 C12 165.7(2) . . . . ?
C9 C10 C11 C12 -12.7(3) . . . . ?
O1 C8 C12 C17 -167.3(2) . . . . ?
C5 C8 C12 C17 14.0(4) . . . . ?
O1 C8 C12 C11 12.6(3) . . . . ?
C5 C8 C12 C11 -166.1(2) . . . . ?
C16 C11 C12 C8 163.5(2) . . . . ?
C10 C11 C12 C8 -10.0(3) . . . . ?
C16 C11 C12 C17 -16.6(4) . . . . ?
C10 C11 C12 C17 170.0(2) . . . . ?
C11 C10 C13 C14 6.5(4) . . . . ?
C9 C10 C13 C14 -175.2(2) . . . . ?
C10 C13 C14 C15 -0.7(4) . . . . ?
C13 C14 C15 C16 -3.3(5) . . . . ?
C14 C15 C16 C11 1.5(5) . . . . ?
C10 C11 C16 C15 4.2(4) . . . . ?
C12 C11 C16 C15 -169.3(3) . . . . ?
C8 C12 C17 O2 177.6(3) . . . . ?
C11 C12 C17 O2 -2.4(5) . . . . ?
C23 C18 C19 C20 -0.4(4) . . . . ?
C28 C18 C19 C20 174.7(2) . . . . ?
C18 C19 C20 C21 -1.6(4) . . . . ?
C19 C20 C21 C22 2.0(5) . . . . ?
C19 C20 C21 C24 -175.3(3) . . . . ?
C20 C21 C22 C23 -0.5(5) . . . . ?
C24 C21 C22 C23 176.8(3) . . . . ?
C21 C22 C23 C18 -1.5(4) . . . . ?
C21 C22 C23 C26 -179.0(3) . . . . ?
C19 C18 C23 C22 1.9(4) . . . . ?
C28 C18 C23 C22 -174.4(2) . . . . ?
C19 C18 C23 C26 179.9(2) . . . . ?
C28 C18 C23 C26 3.7(3) . . . . ?
C22 C21 C24 C25 62.6(6) . . . . ?
C20 C21 C24 C25 -120.2(5) . . . . ?
C22 C23 C26 C27 175.5(3) . . . . ?
C18 C23 C26 C27 -2.3(3) . . . . ?
C23 C26 C27 C29 172.6(2) . . . . ?
C23 C26 C27 C28 0.0(3) . . . . ?
C26 C27 C29 C34 -127.6(3) . . . . ?
C28 C27 C29 C34 43.5(3) . . . . ?
C26 C27 C29 C30 49.8(3) . . . . ?
C28 C27 C29 C30 -139.1(3) . . . . ?
O1 C9 C28 C18 15.2(3) . . . . ?
C10 C9 C28 C18 -162.8(2) . . . . ?
O1 C9 C28 C27 -168.8(2) . . . . ?
C10 C9 C28 C27 13.2(4) . . . . ?
C19 C18 C28 C9 -2.3(4) . . . . ?
C23 C18 C28 C9 173.1(2) . . . . ?
C19 C18 C28 C27 -179.1(2) . . . . ?
C23 C18 C28 C27 -3.7(2) . . . . ?
C26 C27 C28 C9 -174.4(2) . . . . ?
C29 C27 C28 C9 13.4(4) . . . . ?
C26 C27 C28 C18 2.3(3) . . . . ?
C29 C27 C28 C18 -169.9(2) . . . . ?
C32 C31 C30 C29 0.0(5) . . . . ?
C34 C29 C30 C31 -1.1(4) . . . . ?
C27 C29 C30 C31 -178.6(3) . . . . ?
C30 C31 C32 C33 0.9(5) . . . . ?
C31 C32 C33 C34 -0.6(5) . . . . ?
C32 C33 C34 C29 -0.6(5) . . . . ?
C30 C29 C34 C33 1.4(4) . . . . ?
C27 C29 C34 C33 178.9(2) . . . . ?
C12 C8 O1 C9 8.7(3) . . . . ?
C5 C8 O1 C9 -172.36(19) . . . . ?
C28 C9 O1 C8 150.7(2) . . . . ?
C10 C9 O1 C8 -31.0(3) . . . . ?
